data_7153166
loop_
_publ_author_name
'Prasad, Ch Durga'
'Kumar, Shailesh'
'Sattar, Moh'
'Adhikary, Amit'
'Kumar, Sangit'

_publ_section_title
;
 Metal free sulfenylation and bis-sulfenylation of indoles: persulfate
 mediated synthesis.
;
_journal_issue 46
_journal_name_full 'Organic &amp; biomolecular chemistry'
_journal_page_first 8036
_journal_page_last 8040
_journal_paper_doi 10.1039/c3ob41601a
_journal_volume 11
_journal_year 2013
_chemical_formula_moiety 'C13 H9 N2 O2 S, C H3'
_chemical_formula_sum 'C14 H12 N2 O2 S'
_chemical_formula_weight 272.33
_chemical_name_systematic
; 
 ? 
;
_space_group_IT_number 43
_symmetry_space_group_name_Hall 'F 2 -2d'
_symmetry_space_group_name_H-M 'F d d 2'
_atom_sites_solution_hydrogens geom
_atom_sites_solution_primary direct
_atom_sites_solution_secondary difmap
_audit_creation_method SHELXL-97
_cell_angle_alpha 90.00
_cell_angle_beta 90.00
_cell_angle_gamma 90.00
_cell_formula_units_Z 16
_cell_length_a 20.173(6)
_cell_length_b 51.635(14)
_cell_length_c 5.5236(15)
_cell_measurement_temperature 120(2)
_cell_volume 5754(3)
_computing_structure_refinement 'SHELXL-97 (Sheldrick, 2008)'
_computing_structure_solution 'SHELXS-97 (Sheldrick, 2008)'
_diffrn_ambient_temperature 120(2)
_diffrn_measured_fraction_theta_full 0.993
_diffrn_measured_fraction_theta_max 0.993
_diffrn_radiation_monochromator graphite
_diffrn_radiation_source 'fine-focus sealed tube'
_diffrn_radiation_type MoK\a
_diffrn_radiation_wavelength 0.71073
_diffrn_reflns_av_R_equivalents 0.1602
_diffrn_reflns_av_sigmaI/netI 0.1510
_diffrn_reflns_limit_h_max 26
_diffrn_reflns_limit_h_min -26
_diffrn_reflns_limit_k_max 66
_diffrn_reflns_limit_k_min -66
_diffrn_reflns_limit_l_max 7
_diffrn_reflns_limit_l_min -5
_diffrn_reflns_number 23149
_diffrn_reflns_theta_full 27.74
_diffrn_reflns_theta_max 27.74
_diffrn_reflns_theta_min 2.56
_exptl_absorpt_coefficient_mu 0.224
_exptl_crystal_density_diffrn 1.258
_exptl_crystal_density_method 'not measured'
_exptl_crystal_F_000 2274
_refine_diff_density_max 0.176
_refine_diff_density_min -0.225
_refine_diff_density_rms 0.045
_refine_ls_abs_structure_details 'Flack H D (1983), Acta Cryst. A39, 876-881'
_refine_ls_abs_structure_Flack -0.1(2)
_refine_ls_extinction_method none
_refine_ls_goodness_of_fit_ref 1.012
_refine_ls_hydrogen_treatment mixed
_refine_ls_matrix_type full
_refine_ls_number_parameters 183
_refine_ls_number_reflns 3387
_refine_ls_number_restraints 1
_refine_ls_restrained_S_all 1.012
_refine_ls_R_factor_all 0.2406
_refine_ls_R_factor_gt 0.0752
_refine_ls_shift/su_max 0.013
_refine_ls_shift/su_mean 0.002
_refine_ls_structure_factor_coef Fsqd
_refine_ls_weighting_details 'calc w=1/[\s^2^(Fo^2^)+(0.1000P)^2^+0.0000P] where P=(Fo^2^+2Fc^2^)/3'
_refine_ls_weighting_scheme calc
_refine_ls_wR_factor_gt 0.1652
_refine_ls_wR_factor_ref 0.2192
_reflns_number_gt 1052
_reflns_number_total 2787
_reflns_threshold_expression >2sigma(I)
_cod_data_source_file c3ob41601a.txt
_cod_data_source_block NO2_mono
_cod_original_sg_symbol_H-M Fdd2
_cod_original_formula_sum 'C14 H12 N2 O2 S '
_cod_database_code 7153166

loop_
_symmetry_equiv_pos_as_xyz
'x, y, z'
'-x, -y, z'
'-x+1/4, y+1/4, z+1/4'
'x+3/4, -y+3/4, z+1/4'
'x, y+1/2, z+1/2'
'-x, -y+1/2, z+1/2'
'-x+1/4, y+3/4, z+3/4'
'x+3/4, -y+5/4, z+3/4'
'x+1/2, y, z+1/2'
'-x+1/2, -y, z+1/2'
'-x+3/4, y+1/4, z+3/4'
'x+5/4, -y+3/4, z+3/4'
'x+1/2, y+1/2, z'
'-x+1/2, -y+1/2, z'
'-x+3/4, y+3/4, z+1/4'
'x+5/4, -y+5/4, z+1/4'

loop_
_atom_site_label
_atom_site_type_symbol
_atom_site_fract_x
_atom_site_fract_y
_atom_site_fract_z
_atom_site_U_iso_or_equiv
_atom_site_adp_type
_atom_site_occupancy
_atom_site_symmetry_multiplicity
_atom_site_calc_flag
_atom_site_refinement_flags
S1 S 0.36889(11) 0.04007(4) 0.8174(6) 0.1129(10) Uani 1 1 d .
N121 N 0.4382(3) 0.0972(2) 1.2059(13) 0.112(2) Uani 1 1 d .
H121 H 0.4616 0.1031 1.3237 0.135 Uiso 1 1 calc R
O18 O 0.2865(3) 0.16348(12) 0.4388(14) 0.136(3) Uani 1 1 d .
O81 O 0.2632(2) 0.12390(13) 0.3275(11) 0.1081(19) Uani 1 1 d .
C123 C 0.4280(4) 0.0717(2) 1.151(2) 0.118(3) Uani 1 1 d .
H123 H 0.4457 0.0580 1.2386 0.141 Uiso 1 1 calc R
N92 N 0.2914(3) 0.14005(16) 0.4628(14) 0.090(2) Uani 1 1 d .
C1 C 0.2829(3) 0.03885(12) 0.8569(17) 0.077(2) Uani 1 1 d .
C1# C 0.1444(4) 0.03059(15) 0.914(3) 0.113(4) Uani 1 1 d .
H1 H 0.1343 0.0456 0.8119 0.135 Uiso 1 1 d R
C107 C 0.3310(3) 0.13019(15) 0.6589(15) 0.0688(18) Uani 1 1 d .
C108 C 0.3355(3) 0.10383(13) 0.6884(14) 0.0681(18) Uani 1 1 d .
H108 H 0.3139 0.0925 0.5838 0.082 Uiso 1 1 calc R
C109 C 0.3732(3) 0.09470(13) 0.8779(12) 0.0584(16) Uani 1 1 d .
C110 C 0.3627(4) 0.14712(14) 0.820(2) 0.096(3) Uani 1 1 d .
H110 H 0.3582 0.1649 0.7978 0.116 Uiso 1 1 calc R
C111 C 0.3997(3) 0.1383(2) 1.0079(18) 0.099(3) Uani 1 1 d .
H111 H 0.4212 0.1497 1.1122 0.118 Uiso 1 1 calc R
C112 C 0.3882(3) 0.06900(15) 0.9513(18) 0.090(3) Uani 1 1 d .
C113 C 0.2466(7) 0.02466(16) 0.691(2) 0.120(3) Uani 1 1 d .
H113 H 0.2678 0.0174 0.5581 0.144 Uiso 1 1 calc R
C114 C 0.2492(3) 0.04860(12) 1.0502(19) 0.088(2) Uani 1 1 d .
H114 H 0.2724 0.0577 1.1682 0.106 Uiso 1 1 calc R
C115 C 0.1812(4) 0.04539(13) 1.0768(19) 0.096(2) Uani 1 1 d .
H115 H 0.1598 0.0533 1.2061 0.115 Uiso 1 1 calc R
C116 C 0.0693(3) 0.02601(15) 0.954(3) 0.175(6) Uani 1 1 d .
H11A H 0.0600 0.0078 0.9446 0.262 Uiso 1 1 calc R
H11B H 0.0446 0.0350 0.8322 0.262 Uiso 1 1 calc R
H11C H 0.0568 0.0323 1.1114 0.262 Uiso 1 1 calc R
C117 C 0.1790(7) 0.02111(17) 0.722(3) 0.134(4) Uani 1 1 d .
H117 H 0.1561 0.0118 0.6049 0.161 Uiso 1 1 calc R
C118 C 0.4044(3) 0.1117(2) 1.0387(17) 0.080(2) Uani 1 1 d .

loop_
_atom_site_aniso_label
_atom_site_aniso_U_11
_atom_site_aniso_U_22
_atom_site_aniso_U_33
_atom_site_aniso_U_23
_atom_site_aniso_U_13
_atom_site_aniso_U_12
S1 0.1103(14) 0.0978(13) 0.131(2) 0.0108(16) 0.0498(16) 0.0217(10)
N121 0.052(4) 0.236(9) 0.049(4) 0.003(6) 0.000(3) 0.010(5)
O18 0.115(4) 0.129(4) 0.164(7) 0.049(5) 0.057(4) 0.036(3)
O81 0.072(3) 0.168(5) 0.084(4) 0.040(5) 0.019(3) 0.019(3)
C123 0.079(6) 0.165(9) 0.109(10) 0.032(8) 0.030(6) 0.030(6)
N92 0.059(4) 0.114(6) 0.096(7) 0.020(5) 0.049(5) 0.013(4)
C1 0.092(4) 0.063(3) 0.076(6) 0.000(5) 0.015(5) 0.007(3)
C1# 0.109(7) 0.059(4) 0.169(11) 0.003(6) -0.049(7) 0.019(4)
C107 0.048(4) 0.091(5) 0.067(5) 0.004(5) 0.015(4) 0.004(3)
C108 0.047(3) 0.089(5) 0.069(5) -0.001(4) 0.021(4) -0.005(3)
C109 0.041(3) 0.096(5) 0.038(4) 0.000(4) 0.013(3) 0.001(3)
C110 0.070(5) 0.095(5) 0.124(8) -0.014(7) 0.066(6) -0.014(4)
C111 0.047(4) 0.164(9) 0.085(7) -0.052(7) 0.028(4) -0.032(4)
C112 0.058(4) 0.121(7) 0.090(7) 0.019(6) 0.027(4) -0.001(4)
C113 0.172(9) 0.093(6) 0.095(7) -0.012(6) -0.012(8) 0.009(6)
C114 0.074(5) 0.088(4) 0.103(7) -0.003(6) 0.006(5) 0.001(3)
C115 0.097(6) 0.095(5) 0.097(7) -0.010(6) -0.011(6) 0.001(4)
C116 0.089(6) 0.128(6) 0.31(2) -0.005(9) -0.076(8) -0.005(4)
C117 0.167(10) 0.089(6) 0.147(12) -0.029(7) -0.061(10) 0.014(7)
C118 0.042(4) 0.131(6) 0.066(6) -0.024(7) 0.026(4) -0.020(4)

loop_
_atom_type_symbol
_atom_type_description
_atom_type_scat_dispersion_real
_atom_type_scat_dispersion_imag
_atom_type_scat_source
C C 0.0033 0.0016 'International Tables Vol C Tables 4.2.6.8 and 6.1.1.4'
H H 0.0000 0.0000 'International Tables Vol C Tables 4.2.6.8 and 6.1.1.4'
N N 0.0061 0.0033 'International Tables Vol C Tables 4.2.6.8 and 6.1.1.4'
O O 0.0106 0.0060 'International Tables Vol C Tables 4.2.6.8 and 6.1.1.4'
S S 0.1246 0.1234 'International Tables Vol C Tables 4.2.6.8 and 6.1.1.4'

loop_
_geom_angle_atom_site_label_1
_geom_angle_atom_site_label_2
_geom_angle_atom_site_label_3
_geom_angle
C112 S1 C1 101.7(4)
C123 N121 C118 107.6(8)
C123 N121 H121 126.2
C118 N121 H121 126.2
N121 C123 C112 111.3(9)
N121 C123 H123 124.3
C112 C123 H123 124.3
O18 N92 O81 123.8(8)
O18 N92 C107 118.5(8)
O81 N92 C107 117.7(7)
C114 C1 C113 116.8(7)
C114 C1 S1 125.4(7)
C113 C1 S1 117.5(8)
C117 C1# C115 115.2(8)
C117 C1# C116 123.9(12)
C115 C1# C116 120.9(11)
C117 C1# H1 86.5
C115 C1# H1 92.8
C116 C1# H1 90.0
C108 C107 C110 120.8(7)
C108 C107 N92 118.5(7)
C110 C107 N92 120.7(8)
C107 C108 C109 117.8(6)
C107 C108 H108 121.1
C109 C108 H108 121.1
C108 C109 C118 121.0(7)
C108 C109 C112 130.9(7)
C118 C109 C112 108.1(7)
C111 C110 C107 121.8(7)
C111 C110 H110 119.1
C107 C110 H110 119.1
C110 C111 C118 117.6(8)
C110 C111 H111 121.2
C118 C111 H111 121.2
C123 C112 C109 105.0(8)
C123 C112 S1 124.7(9)
C109 C112 S1 130.1(8)
C1 C113 C117 120.7(10)
C1 C113 H113 119.6
C117 C113 H113 119.6
C1 C114 C115 122.1(8)
C1 C114 H114 119.0
C115 C114 H114 119.0
C114 C115 C1# 121.6(9)
C114 C115 H115 119.2
C1# C115 H115 119.2
C1# C116 H11A 109.5
C1# C116 H11B 109.5
H11A C116 H11B 109.5
C1# C116 H11C 109.5
H11A C116 H11C 109.5
H11B C116 H11C 109.5
C1# C117 C113 123.4(10)
C1# C117 H117 118.3
C113 C117 H117 118.3
N121 C118 C111 131.0(10)
N121 C118 C109 108.0(8)
C111 C118 C109 120.9(9)

loop_
_geom_bond_atom_site_label_1
_geom_bond_atom_site_label_2
_geom_bond_distance
S1 C112 1.712(9)
S1 C1 1.750(7)
N121 C123 1.367(10)
N121 C118 1.370(10)
N121 H121 0.8600
O18 N92 1.221(7)
O81 N92 1.257(8)
C123 C112 1.373(12)
C123 H123 0.9300
N92 C107 1.438(10)
C1 C114 1.362(11)
C1 C113 1.381(12)
C1# C117 1.363(14)
C1# C115 1.393(12)
C1# C116 1.549(10)
C1# H1 0.9803
C107 C108 1.374(8)
C107 C110 1.402(11)
C108 C109 1.377(9)
C108 H108 0.9300
C109 C118 1.398(9)
C109 C112 1.420(9)
C110 C111 1.357(11)
C110 H110 0.9300
C111 C118 1.387(10)
C111 H111 0.9300
C113 C117 1.386(12)
C113 H113 0.9300
C114 C115 1.388(9)
C114 H114 0.9300
C115 H115 0.9300
C116 H11A 0.9600
C116 H11B 0.9600
C116 H11C 0.9600
C117 H117 0.9300

loop_
_geom_torsion_atom_site_label_1
_geom_torsion_atom_site_label_2
_geom_torsion_atom_site_label_3
_geom_torsion_atom_site_label_4
_geom_torsion
C118 N121 C123 C112 0.1(9)
C112 S1 C1 C114 -33.5(7)
C112 S1 C1 C113 153.2(7)
O18 N92 C107 C108 178.8(6)
O81 N92 C107 C108 -0.3(8)
O18 N92 C107 C110 0.6(9)
O81 N92 C107 C110 -178.6(6)
C110 C107 C108 C109 -1.3(8)
N92 C107 C108 C109 -179.6(5)
C107 C108 C109 C118 1.7(8)
C107 C108 C109 C112 -178.7(6)
C108 C107 C110 C111 1.1(10)
N92 C107 C110 C111 179.3(6)
C107 C110 C111 C118 -1.2(10)
N121 C123 C112 C109 0.3(8)
N121 C123 C112 S1 175.6(5)
C108 C109 C112 C123 179.8(6)
C118 C109 C112 C123 -0.5(7)
C108 C109 C112 S1 4.8(10)
C118 C109 C112 S1 -175.5(5)
C1 S1 C112 C123 117.2(7)
C1 S1 C112 C109 -68.7(7)
C114 C1 C113 C117 1.0(12)
S1 C1 C113 C117 174.8(7)
C113 C1 C114 C115 -2.4(10)
S1 C1 C114 C115 -175.6(6)
C1 C114 C115 C1# 4.1(11)
C117 C1# C115 C114 -4.1(12)
C116 C1# C115 C114 176.7(7)
C115 C1# C117 C113 2.9(14)
C116 C1# C117 C113 -178.0(8)
C1 C113 C117 C1# -1.4(14)
C123 N121 C118 C111 -178.0(7)
C123 N121 C118 C109 -0.4(8)
C110 C111 C118 N121 178.9(6)
C110 C111 C118 C109 1.5(9)
C108 C109 C118 N121 -179.7(5)
C112 C109 C118 N121 0.5(6)
C108 C109 C118 C111 -1.8(9)
C112 C109 C118 C111 178.4(6)
